data_4340846
loop_
_publ_author_name
'Liu, Hsin-Kuan'
'Ramachandran, Eswaran'
'Chen, Yi-Hsin'
'Chang, Wen-Jung'
'Lii, Kwang-Hwa'

_publ_section_title
;
 High-temperature, high-pressure hydrothermal synthesis, characterization,
 and structural relationships of layered uranyl arsenates.
;
_journal_issue 17
_journal_name_full 'Inorganic chemistry'
_journal_page_first 9065
_journal_page_last 9072
_journal_paper_doi 10.1021/ic501091g
_journal_volume 53
_journal_year 2014
_chemical_formula_sum 'As2 K6 O23 U5'
_chemical_formula_weight 1942.59
_chemical_name_systematic
; 
 ? 
;
_space_group_IT_number 14
_symmetry_cell_setting monoclinic
_symmetry_space_group_name_Hall '-P 2ybc'
_symmetry_space_group_name_H-M 'P 1 21/c 1'
_atom_sites_solution_hydrogens none
_atom_sites_solution_primary direct
_atom_sites_solution_secondary difmap
_audit_creation_method SHELXL-97
_cell_angle_alpha 90.00
_cell_angle_beta 98.749(2)
_cell_angle_gamma 90.00
_cell_formula_units_Z 2
_cell_length_a 6.8615(3)
_cell_length_b 24.7017(10)
_cell_length_c 7.1269(3)
_cell_measurement_temperature 296(2)
_cell_volume 1193.89(9)
_computing_molecular_graphics Diamond
_computing_structure_refinement 'SHELXL-97 (Sheldrick, 2008)'
_computing_structure_solution 'SHELXS-97 (Sheldrick, 2008)'
_diffrn_ambient_temperature 296(2)
_diffrn_measured_fraction_theta_full 0.988
_diffrn_measured_fraction_theta_max 0.988
_diffrn_measurement_device_type 'CCD area detector'
_diffrn_measurement_method 'phi and omega scans'
_diffrn_radiation_monochromator graphite
_diffrn_radiation_source 'fine-focus sealed tube'
_diffrn_radiation_type MoK\a
_diffrn_radiation_wavelength 0.71073
_diffrn_reflns_av_R_equivalents 0.0361
_diffrn_reflns_av_sigmaI/netI 0.0279
_diffrn_reflns_limit_h_max 9
_diffrn_reflns_limit_h_min -9
_diffrn_reflns_limit_k_max 33
_diffrn_reflns_limit_k_min -32
_diffrn_reflns_limit_l_max 9
_diffrn_reflns_limit_l_min -9
_diffrn_reflns_number 17559
_diffrn_reflns_theta_full 28.47
_diffrn_reflns_theta_max 28.47
_diffrn_reflns_theta_min 1.65
_exptl_absorpt_coefficient_mu 37.690
_exptl_absorpt_correction_T_max 0.746
_exptl_absorpt_correction_T_min 0.460
_exptl_absorpt_correction_type empirical
_exptl_absorpt_process_details 'SADABS program'
_exptl_crystal_colour 'yellowish orange'
_exptl_crystal_density_diffrn 5.404
_exptl_crystal_density_meas ?
_exptl_crystal_density_method 'not measured'
_exptl_crystal_description needle
_exptl_crystal_F_000 1648
_exptl_crystal_size_max 0.13
_exptl_crystal_size_mid 0.03
_exptl_crystal_size_min 0.02
_refine_diff_density_max 2.382
_refine_diff_density_min -3.189
_refine_diff_density_rms 0.275
_refine_ls_extinction_coef 0.00033(3)
_refine_ls_extinction_expression Fc^*^=kFc[1+0.001xFc^2^\l^3^/sin(2\q)]^-1/4^
_refine_ls_extinction_method SHELXL
_refine_ls_goodness_of_fit_ref 1.034
_refine_ls_hydrogen_treatment none
_refine_ls_matrix_type full
_refine_ls_number_parameters 161
_refine_ls_number_reflns 2987
_refine_ls_number_restraints 0
_refine_ls_restrained_S_all 1.034
_refine_ls_R_factor_all 0.0277
_refine_ls_R_factor_gt 0.0216
_refine_ls_shift/su_max 0.002
_refine_ls_shift/su_mean 0.000
_refine_ls_structure_factor_coef Fsqd
_refine_ls_weighting_details 'calc w=1/[\s^2^(Fo^2^)+(0.0237P)^2^+2.5383P] where P=(Fo^2^+2Fc^2^)/3'
_refine_ls_weighting_scheme calc
_refine_ls_wR_factor_gt 0.0463
_refine_ls_wR_factor_ref 0.0482
_reflns_number_gt 2623
_reflns_number_total 2987
_reflns_threshold_expression >2sigma(I)
_cod_data_source_file ic501091g_si_002.cif
_cod_data_source_block erc14_4a_0m
_cod_depositor_comments
;Adding full bibliography for 4340845--4340849.cif.

The following automatic conversions were performed:

'_exptl_crystal_density_meas' value 'not measured' was changed to '?'
- the value is perceived as not measured.

Automatic conversion script
Id: cif_fix_values 3008 2015-01-20 13:52:24Z robertas 
;
_cod_original_sg_symbol_H-M P2(1)/c
_cod_database_code 4340846

loop_
_symmetry_equiv_pos_as_xyz
'x, y, z'
'-x, y+1/2, -z+1/2'
'-x, -y, -z'
'x, -y-1/2, z-1/2'

loop_
_atom_site_label
_atom_site_type_symbol
_atom_site_fract_x
_atom_site_fract_y
_atom_site_fract_z
_atom_site_U_iso_or_equiv
_atom_site_adp_type
_atom_site_occupancy
_atom_site_symmetry_multiplicity
_atom_site_calc_flag
_atom_site_refinement_flags
K1 K -0.36739(19) 0.38536(5) 0.76800(19) 0.0164(3) Uani 1 1 d .
K2 K 0.4536(2) 0.54015(5) 0.7337(2) 0.0173(3) Uani 1 1 d .
K3 K -0.2424(3) 0.28583(8) 0.3039(3) 0.0409(5) Uani 1 1 d .
U1 U 0.09313(3) 0.418704(8) 0.51538(3) 0.00611(6) Uani 1 1 d .
U2 U 0.15391(3) 0.356103(8) 0.02925(3) 0.00643(6) Uani 1 1 d .
U3 U 0.0000 0.5000 0.0000 0.00755(8) Uani 1 2 d S
As1 As 0.28575(9) 0.29529(2) 0.54672(8) 0.00886(12) Uani 1 1 d .
O1 O 0.5266(7) 0.28851(19) 0.5807(8) 0.0249(11) Uani 1 1 d .
O2 O 0.1609(8) 0.23772(18) 0.5292(6) 0.0240(11) Uani 1 1 d .
O3 O 0.1962(7) 0.33497(17) 0.3563(6) 0.0163(9) Uani 1 1 d .
O4 O 0.2031(7) 0.33654(17) 0.7117(6) 0.0174(10) Uani 1 1 d .
O5 O -0.1598(7) 0.39288(19) 0.4643(7) 0.0230(9) Uani 1 1 d .
O6 O 0.3533(6) 0.44102(18) 0.5643(6) 0.0145(9) Uani 1 1 d .
O7 O 0.0000 0.5000 0.5000 0.0230(9) Uani 1 2 d S
O8 O 0.0641(6) 0.42719(15) 0.8259(6) 0.0106(8) Uani 1 1 d .
O9 O -0.1019(6) 0.56917(16) -0.2015(6) 0.0103(8) Uani 1 1 d .
O10 O -0.1055(6) 0.33947(18) 0.0082(6) 0.0171(10) Uani 1 1 d .
O11 O 0.4168(6) 0.36918(17) 0.0622(6) 0.0163(9) Uani 1 1 d .
O12 O 0.2585(6) 0.52171(17) 0.0238(6) 0.0136(9) Uani 1 1 d .

loop_
_atom_site_aniso_label
_atom_site_aniso_U_11
_atom_site_aniso_U_22
_atom_site_aniso_U_33
_atom_site_aniso_U_23
_atom_site_aniso_U_13
_atom_site_aniso_U_12
K1 0.0144(7) 0.0194(7) 0.0147(7) 0.0012(5) -0.0002(5) 0.0028(5)
K2 0.0193(7) 0.0171(7) 0.0163(7) 0.0000(5) 0.0053(6) -0.0029(5)
K3 0.0540(12) 0.0465(11) 0.0262(10) -0.0124(8) 0.0185(8) -0.0301(9)
U1 0.00858(11) 0.00526(10) 0.00459(11) 0.00042(7) 0.00131(8) 0.00106(7)
U2 0.00879(11) 0.00552(10) 0.00497(12) 0.00031(7) 0.00104(8) 0.00080(7)
U3 0.00857(15) 0.00487(14) 0.00940(16) 0.00043(11) 0.00193(11) 0.00112(10)
As1 0.0153(3) 0.0053(3) 0.0060(3) 0.0002(2) 0.0015(2) 0.0019(2)
O1 0.015(2) 0.029(3) 0.030(3) 0.001(2) 0.001(2) 0.007(2)
O2 0.048(3) 0.007(2) 0.017(3) -0.0022(18) 0.005(2) -0.011(2)
O3 0.027(3) 0.015(2) 0.006(2) 0.0014(17) 0.0012(18) 0.0023(18)
O4 0.034(3) 0.013(2) 0.005(2) 0.0010(17) 0.0041(18) 0.0004(19)
O5 0.020(2) 0.0167(19) 0.033(3) -0.0014(17) 0.0071(17) 0.0044(16)
O6 0.009(2) 0.020(2) 0.015(2) -0.0017(18) 0.0000(17) -0.0061(17)
O7 0.020(2) 0.0167(19) 0.033(3) -0.0014(17) 0.0071(17) 0.0044(16)
O8 0.021(2) 0.0062(19) 0.005(2) 0.0005(15) 0.0044(16) 0.0008(16)
O9 0.014(2) 0.011(2) 0.005(2) -0.0001(16) -0.0001(16) 0.0048(16)
O10 0.013(2) 0.018(2) 0.020(3) 0.0066(19) -0.0001(18) 0.0010(17)
O11 0.015(2) 0.017(2) 0.018(2) -0.0032(18) 0.0024(18) -0.0012(17)
O12 0.011(2) 0.012(2) 0.017(2) 0.0000(18) 0.0027(17) 0.0014(17)

loop_
_atom_type_symbol
_atom_type_description
_atom_type_scat_dispersion_real
_atom_type_scat_dispersion_imag
_atom_type_scat_source
O O 0.0106 0.0060 'International Tables Vol C Tables 4.2.6.8 and 6.1.1.4'
K K 0.2009 0.2494 'International Tables Vol C Tables 4.2.6.8 and 6.1.1.4'
As As 0.0499 2.0058 'International Tables Vol C Tables 4.2.6.8 and 6.1.1.4'
U U -9.6767 9.6646 'International Tables Vol C Tables 4.2.6.8 and 6.1.1.4'

loop_
_geom_angle_atom_site_label_1
_geom_angle_atom_site_label_2
_geom_angle_atom_site_label_3
_geom_angle
_geom_angle_site_symmetry_1
_geom_angle_site_symmetry_3
O10 K1 O6 171.52(15) 1_556 1_455
O10 K1 O5 99.23(15) 1_556 .
O6 K1 O5 87.23(14) 1_455 .
O10 K1 O12 84.49(14) 1_556 3_566
O6 K1 O12 88.67(13) 1_455 3_566
O5 K1 O12 103.52(14) . 3_566
O10 K1 O11 80.29(14) 1_556 1_456
O6 K1 O11 93.73(14) 1_455 1_456
O5 K1 O11 175.27(14) . 1_456
O12 K1 O11 81.15(13) 3_566 1_456
O10 K1 O1 92.64(15) 1_556 1_455
O6 K1 O1 94.00(14) 1_455 1_455
O5 K1 O1 79.10(15) . 1_455
O12 K1 O1 176.37(15) 3_566 1_455
O11 K1 O1 96.21(15) 1_456 1_455
O10 K1 O8 59.89(12) 1_556 .
O6 K1 O8 120.20(13) 1_455 .
O5 K1 O8 59.24(13) . .
O12 K1 O8 58.63(11) 3_566 .
O11 K1 O8 123.75(12) 1_456 .
O1 K1 O8 121.65(13) 1_455 .
O10 K1 O4 117.70(13) 1_556 1_455
O6 K1 O4 62.49(12) 1_455 1_455
O5 K1 O4 120.50(14) . 1_455
O12 K1 O4 123.72(12) 3_566 1_455
O11 K1 O4 56.29(12) 1_456 1_455
O1 K1 O4 55.86(13) 1_455 1_455
O8 K1 O4 176.95(11) . 1_455
O10 K1 As1 112.69(11) 1_556 1_455
O6 K1 As1 71.91(10) 1_455 1_455
O5 K1 As1 94.98(11) . 1_455
O12 K1 As1 152.51(10) 3_566 1_455
O11 K1 As1 80.94(9) 1_456 1_455
O1 K1 As1 27.91(9) 1_455 1_455
O8 K1 As1 148.35(9) . 1_455
O4 K1 As1 29.63(8) 1_455 1_455
O10 K1 U2 23.40(10) 1_556 1_556
O6 K1 U2 156.73(10) 1_455 1_556
O5 K1 U2 80.79(10) . 1_556
O12 K1 U2 75.01(9) 3_566 1_556
O11 K1 U2 99.86(10) 1_456 1_556
O1 K1 U2 103.13(10) 1_455 1_556
O8 K1 U2 36.78(7) . 1_556
O4 K1 U2 140.63(9) 1_455 1_556
As1 K1 U2 128.71(4) 1_455 1_556
O10 K1 U1 156.11(11) 1_556 1_455
O6 K1 U1 22.98(9) 1_455 1_455
O5 K1 U1 100.80(10) . 1_455
O12 K1 U1 103.23(9) 3_566 1_455
O11 K1 U1 78.67(9) 1_456 1_455
O1 K1 U1 78.57(10) 1_455 1_455
O8 K1 U1 143.16(8) . 1_455
O4 K1 U1 39.52(8) 1_455 1_455
As1 K1 U1 52.69(2) 1_455 1_455
U2 K1 U1 177.90(4) 1_556 1_455
O10 K1 U1 82.41(11) 1_556 .
O6 K1 U1 101.94(10) 1_455 .
O5 K1 U1 24.43(10) . .
O12 K1 U1 84.40(9) 3_566 .
O11 K1 U1 158.39(10) 1_456 .
O1 K1 U1 97.44(11) 1_455 .
O8 K1 U1 34.81(8) . .
O4 K1 U1 144.88(9) 1_455 .
As1 K1 U1 117.94(4) 1_455 .
U2 K1 U1 60.68(2) 1_556 .
U1 K1 U1 120.50(3) 1_455 .
O12 K2 O6 179.15(13) 1_556 3_666
O12 K2 O11 83.63(14) 1_556 3_666
O6 K2 O11 96.76(14) 3_666 3_666
O12 K2 O6 93.79(13) 1_556 .
O6 K2 O6 85.91(13) 3_666 .
O11 K2 O6 172.53(14) 3_666 .
O12 K2 O5 94.78(14) 1_556 3_566
O6 K2 O5 84.51(14) 3_666 3_566
O11 K2 O5 86.31(14) 3_666 3_566
O6 K2 O5 100.91(14) . 3_566
O12 K2 O12 79.77(13) 1_556 3_666
O6 K2 O12 100.98(13) 3_666 3_666
O11 K2 O12 88.72(13) 3_666 3_666
O6 K2 O12 83.92(13) . 3_666
O5 K2 O12 173.01(14) 3_566 3_666
O12 K2 O9 121.52(13) 1_556 1_656
O6 K2 O9 59.30(11) 3_666 1_656
O11 K2 O9 60.00(12) 3_666 1_656
O6 K2 O9 116.30(12) . 1_656
O5 K2 O9 123.53(13) 3_566 1_656
O12 K2 O9 57.33(11) 3_666 1_656
O12 K2 U2 99.85(10) 1_556 3_666
O6 K2 U2 80.77(9) 3_666 3_666
O11 K2 U2 24.45(9) 3_666 3_666
O6 K2 U2 151.25(10) . 3_666
O5 K2 U2 103.01(10) 3_566 3_666
O12 K2 U2 73.88(9) 3_666 3_666
O9 K2 U2 35.55(7) 1_656 3_666
O12 K2 U1 156.42(10) 1_556 3_666
O6 K2 U1 24.38(8) 3_666 3_666
O11 K2 U1 79.28(10) 3_666 3_666
O6 K2 U1 101.09(10) . 3_666
O5 K2 U1 100.17(10) 3_566 3_666
O12 K2 U1 83.71(9) 3_666 3_666
O9 K2 U1 35.04(7) 1_656 3_666
U2 K2 U1 59.13(2) 3_666 3_666
O12 K2 K1 138.66(10) 1_556 3_566
O6 K2 K1 40.59(9) 3_666 3_566
O11 K2 K1 95.20(10) 3_666 3_566
O6 K2 K1 91.37(10) . 3_566
O5 K2 K1 44.08(10) 3_566 3_566
O12 K2 K1 141.57(10) 3_666 3_566
O9 K2 K1 92.02(8) 1_656 3_566
U2 K2 K1 94.79(3) 3_666 3_566
U1 K2 K1 59.76(3) 3_666 3_566
O12 K2 U3 22.11(9) 1_556 1_556
O6 K2 U3 157.08(10) 3_666 1_556
O11 K2 U3 99.41(10) 3_666 1_556
O6 K2 U3 80.11(9) . 1_556
O5 K2 U3 80.46(10) 3_566 1_556
O12 K2 U3 95.53(9) 3_666 1_556
O9 K2 U3 143.55(9) 1_656 1_556
U2 K2 U3 119.41(4) 3_666 1_556
U1 K2 U3 178.48(4) 3_666 1_556
K1 K2 U3 121.26(4) 3_566 1_556
O12 K2 K2 136.14(11) 1_556 3_666
O6 K2 K2 43.55(9) 3_666 3_666
O11 K2 K2 139.86(11) 3_666 3_666
O6 K2 K2 42.36(9) . 3_666
O5 K2 K2 93.79(11) 3_566 3_666
O12 K2 K2 93.18(10) 3_666 3_666
O9 K2 K2 87.77(9) 1_656 3_666
U2 K2 K2 119.81(5) 3_666 3_666
U1 K2 K2 61.16(3) 3_666 3_666
K1 K2 K2 60.24(4) 3_566 3_666
U3 K2 K2 120.24(5) 1_556 3_666
O1 K3 O1 95.01(15) 1_455 4_465
O1 K3 O10 147.60(16) 1_455 .
O1 K3 O10 96.37(15) 4_465 .
O1 K3 O5 78.00(15) 1_455 .
O1 K3 O5 153.14(16) 4_465 .
O10 K3 O5 78.20(15) . .
O1 K3 O2 101.54(14) 1_455 .
O1 K3 O2 114.65(14) 4_465 .
O10 K3 O2 101.02(13) . .
O5 K3 O2 92.20(13) . .
O1 K3 O3 123.15(14) 1_455 .
O1 K3 O3 139.66(15) 4_465 .
O10 K3 O3 59.20(12) . .
O5 K3 O3 59.12(12) . .
O2 K3 O3 50.25(11) . .
O1 K3 O11 85.42(13) 1_455 1_455
O1 K3 O11 79.63(13) 4_465 1_455
O10 K3 O11 67.05(12) . 1_455
O5 K3 O11 74.02(13) . 1_455
O2 K3 O11 163.08(12) . 1_455
O3 K3 O11 113.07(12) . 1_455
O1 K3 As1 106.94(11) 1_455 .
O1 K3 As1 136.92(12) 4_465 .
O10 K3 As1 84.62(10) . .
O5 K3 As1 69.32(10) . .
O2 K3 As1 25.79(8) . .
O3 K3 As1 26.80(8) . .
O11 K3 As1 137.39(9) 1_455 .
O1 K3 As1 20.01(10) 1_455 1_455
O1 K3 As1 81.56(11) 4_465 1_455
O10 K3 As1 135.11(11) . 1_455
O5 K3 As1 84.05(10) . 1_455
O2 K3 As1 120.71(10) . 1_455
O3 K3 As1 138.69(9) . 1_455
O11 K3 As1 68.51(9) 1_455 1_455
As1 K3 As1 126.56(5) . 1_455
O1 K3 K3 137.87(11) 1_455 4_565
O1 K3 K3 42.90(12) 4_465 4_565
O10 K3 K3 59.04(10) . 4_565
O5 K3 K3 137.01(12) . 4_565
O2 K3 K3 99.55(10) . 4_565
O3 K3 K3 98.31(8) . 4_565
O11 K3 K3 84.78(8) 1_455 4_565
As1 K3 K3 107.88(3) . 4_565
As1 K3 K3 122.46(3) 1_455 4_565
O1 K3 K3 43.95(10) 1_455 4_566
O1 K3 K3 98.14(13) 4_465 4_566
O10 K3 K3 160.02(10) . 4_566
O5 K3 K3 94.54(11) . 4_566
O2 K3 K3 60.30(9) . 4_566
O3 K3 K3 101.04(8) . 4_566
O11 K3 K3 129.23(9) 1_455 4_566
As1 K3 K3 75.40(3) . 4_566
As1 K3 K3 61.09(3) 1_455 4_566
K3 K3 K3 127.17(10) 4_565 4_566
O1 K3 U2 149.88(12) 1_455 .
O1 K3 U2 112.41(12) 4_465 .
O10 K3 U2 23.38(9) . .
O5 K3 U2 71.90(10) . .
O2 K3 U2 78.81(9) . .
O3 K3 U2 36.39(8) . .
O11 K3 U2 87.44(9) 1_455 .
As1 K3 U2 61.25(3) . .
As1 K3 U2 150.03(6) 1_455 .
K3 K3 U2 70.17(3) 4_565 .
K3 K3 U2 136.65(3) 4_566 .
O5 U1 O6 176.9(2) . .
O5 U1 O7 92.92(14) . .
O6 U1 O7 90.12(14) . .
O5 U1 O8 90.29(19) . .
O6 U1 O8 90.80(17) . .
O7 U1 O8 83.76(10) . .
O5 U1 O9 90.94(18) . 3_565
O6 U1 O9 88.69(17) . 3_565
O7 U1 O9 82.87(10) . 3_565
O8 U1 O9 166.62(14) . 3_565
O5 U1 O3 86.95(18) . .
O6 U1 O3 90.03(17) . .
O7 U1 O3 150.02(10) . .
O8 U1 O3 126.22(14) . .
O9 U1 O3 67.16(14) 3_565 .
O5 U1 O4 91.41(18) . .
O6 U1 O4 86.35(17) . .
O7 U1 O4 149.52(10) . .
O8 U1 O4 66.05(14) . .
O9 U1 O4 127.22(14) 3_565 .
O3 U1 O4 60.35(14) . .
O5 U1 As1 92.81(14) . .
O6 U1 As1 84.14(14) . .
O7 U1 As1 174.262(14) . .
O8 U1 As1 96.48(10) . .
O9 U1 As1 96.77(10) 3_565 .
O3 U1 As1 30.32(10) . .
O4 U1 As1 30.46(10) . .
O5 U1 U2 84.89(15) . .
O6 U1 U2 93.18(13) . .
O7 U1 U2 114.035(8) . .
O8 U1 U2 161.72(10) . .
O9 U1 U2 31.53(10) 3_565 .
O3 U1 U2 36.05(10) . .
O4 U1 U2 96.40(10) . .
As1 U1 U2 66.255(11) . .
O5 U1 U2 90.64(15) . 1_556
O6 U1 U2 88.80(13) . 1_556
O7 U1 U2 114.288(8) . 1_556
O8 U1 U2 30.59(10) . 1_556
O9 U1 U2 162.66(10) 3_565 1_556
O3 U1 U2 95.69(10) . 1_556
O4 U1 U2 35.46(10) . 1_556
As1 U1 U2 65.907(11) . 1_556
U2 U1 U2 131.627(8) . 1_556
O5 U1 K2 142.04(16) . 3_666
O6 U1 K2 37.19(14) . 3_666
O7 U1 K2 89.12(2) . 3_666
O8 U1 K2 127.57(11) . 3_666
O9 U1 K2 51.71(10) 3_565 3_666
O3 U1 K2 73.34(11) . 3_666
O4 U1 K2 105.55(11) . 3_666
As1 U1 K2 86.20(2) . 3_666
U2 U1 K2 60.03(2) . 3_666
U2 U1 K2 122.74(2) 1_556 3_666
O5 U1 K1 144.25(15) . 1_655
O6 U1 K1 33.44(14) . 1_655
O7 U1 K1 118.60(2) . 1_655
O8 U1 K1 77.83(11) . 1_655
O9 U1 K1 108.29(10) 3_565 1_655
O3 U1 K1 74.05(10) . 1_655
O4 U1 K1 52.91(11) . 1_655
As1 U1 K1 56.03(2) . 1_655
U2 U1 K1 95.94(2) . 1_655
U2 U1 K1 62.28(2) 1_556 1_655
K2 U1 K1 60.66(3) 3_666 1_655
O10 U2 O11 176.1(2) . .
O10 U2 O9 89.76(18) . 3_565
O11 U2 O9 91.16(17) . 3_565
O10 U2 O8 87.43(17) . 1_554
O11 U2 O8 96.40(18) . 1_554
O9 U2 O8 70.83(14) 3_565 1_554
O10 U2 O2 78.07(19) . 4_565
O11 U2 O2 99.09(18) . 4_565
O9 U2 O2 144.71(15) 3_565 4_565
O8 U2 O2 140.06(15) 1_554 4_565
O10 U2 O3 90.21(18) . .
O11 U2 O3 86.61(18) . .
O9 U2 O3 69.68(14) 3_565 .
O8 U2 O3 140.45(14) 1_554 .
O2 U2 O3 77.28(15) 4_565 .
O10 U2 O4 98.88(19) . 1_554
O11 U2 O4 82.97(18) . 1_554
O9 U2 O4 137.07(14) 3_565 1_554
O8 U2 O4 67.69(14) 1_554 1_554
O2 U2 O4 77.97(15) 4_565 1_554
O3 U2 O4 151.19(15) . 1_554
O10 U2 U3 86.84(14) . .
O11 U2 U3 96.07(14) . .
O9 U2 U3 35.43(10) 3_565 .
O8 U2 U3 35.45(10) 1_554 .
O2 U2 U3 164.78(13) 4_565 .
O3 U2 U3 105.00(10) . .
O4 U2 U3 102.77(10) 1_554 .
O10 U2 K1 34.04(14) . 1_554
O11 U2 K1 149.81(14) . 1_554
O9 U2 K1 84.14(10) 3_565 1_554
O8 U2 K1 53.89(10) 1_554 1_554
O2 U2 K1 101.88(13) 4_565 1_554
O3 U2 K1 119.04(11) . 1_554
O4 U2 K1 80.46(11) 1_554 1_554
U3 U2 K1 63.63(2) . 1_554
O10 U2 U1 85.79(15) . .
O11 U2 U1 93.05(14) . .
O9 U2 U1 31.39(10) 3_565 .
O8 U2 U1 101.75(10) 1_554 .
O2 U2 U1 113.85(11) 4_565 .
O3 U2 U1 38.73(10) . .
O4 U2 U1 168.06(10) 1_554 .
U3 U2 U1 66.349(5) . .
K1 U2 U1 98.01(2) 1_554 .
O10 U2 K2 142.03(15) . 3_666
O11 U2 K2 38.79(14) . 3_666
O9 U2 K2 52.37(10) 3_565 3_666
O8 U2 K2 82.68(10) 1_554 3_666
O2 U2 K2 129.97(12) 4_565 3_666
O3 U2 K2 75.25(11) . 3_666
O4 U2 K2 110.77(11) 1_554 3_666
U3 U2 K2 64.35(2) . 3_666
K1 U2 K2 127.98(3) 1_554 3_666
U1 U2 K2 60.84(2) . 3_666
O10 U2 U1 92.76(14) . 1_554
O11 U2 U1 90.75(14) . 1_554
O9 U2 U1 100.38(10) 3_565 1_554
O8 U2 U1 30.03(10) 1_554 1_554
O2 U2 U1 113.05(11) 4_565 1_554
O3 U2 U1 169.63(10) . 1_554
O4 U2 U1 37.67(10) 1_554 1_554
U3 U2 U1 65.295(5) . 1_554
K1 U2 U1 61.08(2) 1_554 1_554
U1 U2 U1 131.628(8) . 1_554
K2 U2 U1 96.48(2) 3_666 1_554
O12 U3 O12 180.0(3) 3_565 .
O12 U3 O8 90.98(17) 3_565 3_566
O12 U3 O8 89.02(17) . 3_566
O12 U3 O8 89.02(17) 3_565 1_554
O12 U3 O8 90.98(17) . 1_554
O8 U3 O8 180.0(2) 3_566 1_554
O12 U3 O9 92.22(17) 3_565 3_565
O12 U3 O9 87.79(17) . 3_565
O8 U3 O9 108.50(14) 3_566 3_565
O8 U3 O9 71.50(14) 1_554 3_565
O12 U3 O9 87.78(17) 3_565 .
O12 U3 O9 92.22(17) . .
O8 U3 O9 71.50(14) 3_566 .
O8 U3 O9 108.50(14) 1_554 .
O9 U3 O9 180.0(2) 3_565 .
O12 U3 U2 89.32(13) 3_565 .
O12 U3 U2 90.69(13) . .
O8 U3 U2 143.92(10) 3_566 .
O8 U3 U2 36.08(10) 1_554 .
O9 U3 U2 35.47(10) 3_565 .
O9 U3 U2 144.53(10) . .
O12 U3 U2 90.68(13) 3_565 3_565
O12 U3 U2 89.31(13) . 3_565
O8 U3 U2 36.08(10) 3_566 3_565
O8 U3 U2 143.92(10) 1_554 3_565
O9 U3 U2 144.53(10) 3_565 3_565
O9 U3 U2 35.47(10) . 3_565
U2 U3 U2 180.0 . 3_565
O12 U3 K1 142.01(13) 3_565 3_566
O12 U3 K1 37.99(13) . 3_566
O8 U3 K1 51.04(11) 3_566 3_566
O8 U3 K1 128.96(11) 1_554 3_566
O9 U3 K1 99.08(10) 3_565 3_566
O9 U3 K1 80.92(10) . 3_566
U2 U3 K1 120.142(19) . 3_566
U2 U3 K1 59.857(19) 3_565 3_566
O12 U3 K1 37.99(13) 3_565 1_554
O12 U3 K1 142.01(13) . 1_554
O8 U3 K1 128.96(11) 3_566 1_554
O8 U3 K1 51.04(11) 1_554 1_554
O9 U3 K1 80.92(10) 3_565 1_554
O9 U3 K1 99.08(10) . 1_554
U2 U3 K1 59.858(19) . 1_554
U2 U3 K1 120.143(19) 3_565 1_554
K1 U3 K1 180.0 3_566 1_554
O12 U3 K2 146.86(14) 3_565 1_554
O12 U3 K2 33.14(14) . 1_554
O8 U3 K2 106.99(11) 3_566 1_554
O8 U3 K2 73.01(11) 1_554 1_554
O9 U3 K2 107.39(10) 3_565 1_554
O9 U3 K2 72.61(10) . 1_554
U2 U3 K2 91.65(2) . 1_554
U2 U3 K2 88.35(2) 3_565 1_554
K1 U3 K2 62.11(3) 3_566 1_554
K1 U3 K2 117.89(3) 1_554 1_554
O12 U3 K2 33.14(14) 3_565 3_566
O12 U3 K2 146.86(14) . 3_566
O8 U3 K2 73.01(11) 3_566 3_566
O8 U3 K2 106.99(11) 1_554 3_566
O9 U3 K2 72.61(10) 3_565 3_566
O9 U3 K2 107.39(10) . 3_566
U2 U3 K2 88.35(2) . 3_566
U2 U3 K2 91.65(2) 3_565 3_566
K1 U3 K2 117.89(3) 3_566 3_566
K1 U3 K2 62.11(3) 1_554 3_566
K2 U3 K2 180.0 1_554 3_566
O1 As1 O2 114.9(2) . .
O1 As1 O3 114.0(2) . .
O2 As1 O3 108.2(2) . .
O1 As1 O4 112.9(2) . .
O2 As1 O4 109.9(2) . .
O3 As1 O4 95.0(2) . .
O1 As1 U1 119.05(17) . .
O2 As1 U1 126.03(18) . .
O3 As1 U1 47.83(14) . .
O4 As1 U1 47.98(14) . .
O1 As1 K1 52.48(17) . 1_655
O2 As1 K1 154.11(17) . 1_655
O3 As1 K1 97.61(15) . 1_655
O4 As1 K1 65.27(16) . 1_655
U1 As1 K1 71.27(2) . 1_655
O1 As1 K3 159.23(19) . .
O2 As1 K3 57.51(18) . .
O3 As1 K3 57.89(15) . .
O4 As1 K3 87.52(16) . .
U1 As1 K3 71.42(3) . .
K1 As1 K3 142.59(4) 1_655 .
O1 As1 K3 34.43(19) . 1_655
O2 As1 K3 111.70(18) . 1_655
O3 As1 K3 84.52(16) . 1_655
O4 As1 K3 136.23(16) . 1_655
U1 As1 K3 111.97(3) . 1_655
K1 As1 K3 71.40(4) 1_655 1_655
K3 As1 K3 126.56(5) . 1_655
As1 O1 K3 125.6(3) . 1_655
As1 O1 K3 128.9(3) . 4_666
K3 O1 K3 93.15(15) 1_655 4_666
As1 O1 K1 99.6(2) . 1_655
K3 O1 K1 103.34(17) 1_655 1_655
K3 O1 K1 102.11(16) 4_666 1_655
As1 O2 U2 150.4(3) . 4_566
As1 O2 K3 96.7(2) . .
U2 O2 K3 110.74(17) 4_566 .
As1 O3 U2 152.2(2) . .
As1 O3 U1 101.85(19) . .
U2 O3 U1 105.22(16) . .
As1 O3 K3 95.32(18) . .
U2 O3 K3 89.80(13) . .
U1 O3 K3 92.31(14) . .
As1 O4 U2 151.5(2) . 1_556
As1 O4 U1 101.56(19) . .
U2 O4 U1 106.87(16) 1_556 .
As1 O4 K1 85.09(18) . 1_655
U2 O4 K1 93.80(14) 1_556 1_655
U1 O4 K1 87.58(13) . 1_655
U1 O5 K1 116.9(2) . .
U1 O5 K2 118.6(2) . 3_566
K1 O5 K2 90.97(14) . 3_566
U1 O5 K3 121.2(2) . .
K1 O5 K3 98.84(15) . .
K2 O5 K3 104.81(16) 3_566 .
U1 O6 K1 123.6(2) . 1_655
U1 O6 K2 118.43(19) . 3_666
K1 O6 K2 96.97(14) 1_655 3_666
U1 O6 K2 120.9(2) . .
K1 O6 K2 96.34(13) 1_655 .
K2 O6 K2 94.09(13) 3_666 .
U1 O7 U1 180.0 . 3_566
U1 O8 U3 131.50(18) . 1_556
U1 O8 U2 119.38(17) . 1_556
U3 O8 U2 108.47(16) 1_556 1_556
U1 O8 K1 93.62(13) . .
U3 O8 K1 94.38(14) 1_556 .
U2 O8 K1 89.33(13) 1_556 .
U1 O9 U3 132.17(18) 3_565 .
U1 O9 U2 117.08(17) 3_565 3_565
U3 O9 U2 109.11(16) . 3_565
U1 O9 K2 93.26(13) 3_565 1_454
U3 O9 K2 96.96(14) . 1_454
U2 O9 K2 92.08(13) 3_565 1_454
U2 O10 K1 122.6(2) . 1_554
U2 O10 K3 119.2(2) . .
K1 O10 K3 115.90(16) 1_554 .
U2 O11 K2 116.8(2) . 3_666
U2 O11 K1 124.3(2) . 1_654
K2 O11 K1 96.65(14) 3_666 1_654
U2 O11 K3 123.69(19) . 1_655
K2 O11 K3 94.81(13) 3_666 1_655
K1 O11 K3 93.75(13) 1_654 1_655
U3 O12 K2 124.8(2) . 1_554
U3 O12 K1 117.97(19) . 3_566
K2 O12 K1 98.47(14) 1_554 3_566
U3 O12 K2 117.92(19) . 3_666
K2 O12 K2 100.23(13) 1_554 3_666
K1 O12 K2 90.80(13) 3_566 3_666

loop_
_geom_bond_atom_site_label_1
_geom_bond_atom_site_label_2
_geom_bond_distance
_geom_bond_site_symmetry_2
K1 O10 2.551(4) 1_556
K1 O6 2.612(4) 1_455
K1 O5 2.772(5) .
K1 O12 2.773(4) 3_566
K1 O11 2.774(5) 1_456
K1 O1 2.782(5) 1_455
K1 O8 3.104(4) .
K1 O4 3.153(5) 1_455
K1 As1 3.4583(14) 1_455
K1 U2 3.8415(13) 1_556
K1 U1 3.9490(13) 1_455
K1 U1 3.9541(14) .
K2 O12 2.667(5) 1_556
K2 O6 2.709(5) 3_666
K2 O11 2.744(4) 3_666
K2 O6 2.770(4) .
K2 O5 2.816(5) 3_566
K2 O12 2.861(4) 3_666
K2 O9 3.099(4) 1_656
K2 U2 3.9100(13) 3_666
K2 U1 3.9416(14) 3_666
K2 K1 3.9848(19) 3_566
K2 U3 4.0087(14) 1_556
K2 K2 4.011(3) 3_666
K3 O1 2.713(5) 1_455
K3 O1 2.766(5) 4_465
K3 O10 2.772(5) .
K3 O5 2.902(5) .
K3 O2 3.209(6) .
K3 O3 3.214(5) .
K3 O11 3.383(5) 1_455
K3 As1 3.778(2) .
K3 As1 3.903(2) 1_455
K3 K3 3.9789(17) 4_565
K3 K3 3.9789(17) 4_566
K3 U2 3.9823(17) .
U1 O5 1.833(5) .
U1 O6 1.850(4) .
U1 O7 2.1052(2) .
U1 O8 2.262(4) .
U1 O9 2.267(4) 3_565
U1 O3 2.512(4) .
U1 O4 2.515(4) .
U1 As1 3.3167(6) .
U1 U2 3.8740(3) .
U1 U2 3.9387(3) 1_556
U1 K2 3.9416(14) 3_666
U1 K1 3.9490(13) 1_655
U2 O10 1.810(4) .
U2 O11 1.812(4) .
U2 O9 2.275(4) 3_565
U2 O8 2.300(4) 1_554
U2 O2 2.318(4) 4_565
U2 O3 2.363(4) .
U2 O4 2.388(4) 1_554
U2 U3 3.7049(2) .
U2 K1 3.8415(13) 1_554
U2 K2 3.9100(13) 3_666
U2 U1 3.9386(3) 1_554
U3 O12 1.836(4) 3_565
U3 O12 1.836(4) .
U3 O8 2.266(4) 3_566
U3 O8 2.266(4) 1_554
U3 O9 2.273(4) 3_565
U3 O9 2.273(4) .
U3 U2 3.7049(2) 3_565
U3 K1 3.9799(13) 3_566
U3 K1 3.9799(13) 1_554
U3 K2 4.0087(14) 1_554
U3 K2 4.0087(14) 3_566
As1 O1 1.642(4) .
As1 O2 1.655(4) .
As1 O3 1.711(4) .
As1 O4 1.716(4) .
As1 K1 3.4583(14) 1_655
As1 K3 3.903(2) 1_655
O1 K3 2.713(5) 1_655
O1 K3 2.766(5) 4_666
O1 K1 2.782(5) 1_655
O2 U2 2.318(4) 4_566
O4 U2 2.388(4) 1_556
O4 K1 3.153(5) 1_655
O5 K2 2.816(5) 3_566
O6 K1 2.612(4) 1_655
O6 K2 2.709(4) 3_666
O7 U1 2.1052(2) 3_566
O8 U3 2.266(4) 1_556
O8 U2 2.300(4) 1_556
O9 U1 2.267(4) 3_565
O9 U2 2.275(4) 3_565
O9 K2 3.099(4) 1_454
O10 K1 2.551(4) 1_554
O11 K2 2.744(4) 3_666
O11 K1 2.774(5) 1_654
O11 K3 3.384(5) 1_655
O12 K2 2.667(5) 1_554
O12 K1 2.773(4) 3_566
O12 K2 2.861(4) 3_666
